data_7229060
loop_
_publ_author_name
'Forsyth, Craig M.'
'Deacon, Glen B.'
'Junk, Peter Courtney'
'Greenhill, Neil B.'

_publ_section_title
;
 Recurrent supramolecular scenarios within complex 3-D hydrogen bond
 networks derived from organic ammonium salts of
 (4-amino-1-hydroxybutylidine)-1,1-bisphosphonic acid.
;
_journal_name_full CrystEngComm
_journal_paper_doi 10.1039/C7CE01034F
_journal_year 2017
_chemical_formula_moiety 'C4 H11 N O7 P2, C3 H12 N2, 3(H2 O)'
_chemical_formula_sum 'C7 H29 N3 O10 P2'
_chemical_formula_weight 377.27
_space_group_crystal_system monoclinic
_space_group_IT_number 14
_space_group_name_Hall '-P 2ybc'
_space_group_name_H-M_alt 'P 1 21/c 1'
_symmetry_space_group_name_Hall '-P 2ybc'
_symmetry_space_group_name_H-M 'P 1 21/c 1'
_atom_sites_solution_hydrogens mixed
_audit_creation_method SHELXL-2014/7
_audit_update_record
;
2017-06-02 deposited with the CCDC.
2017-09-05 downloaded from the CCDC.
;
_cell_angle_alpha 90
_cell_angle_beta 91.825(2)
_cell_angle_gamma 90
_cell_formula_units_Z 4
_cell_length_a 6.5601(2)
_cell_length_b 14.3307(4)
_cell_length_c 17.7022(5)
_cell_measurement_reflns_used 7591
_cell_measurement_temperature 123(2)
_cell_measurement_theta_max 32.3665
_cell_measurement_theta_min 2.2975
_cell_volume 1663.35(8)
_computing_cell_refinement
;
CrysAlisPro, Oxford Diffraction Ltd.,
Version 1.171.34.36 (release 02-08-2010 CrysAlis171 .NET)
(compiled Aug  2 2010,13:00:58)
;
_computing_data_collection
;
CrysAlisPro, Oxford Diffraction Ltd.,
Version 1.171.34.36 (release 02-08-2010 CrysAlis171 .NET)
(compiled Aug  2 2010,13:00:58)
;
_computing_data_reduction
;
CrysAlisPro, Oxford Diffraction Ltd.,
Version 1.171.34.36 (release 02-08-2010 CrysAlis171 .NET)
(compiled Aug  2 2010,13:00:58)
;
_computing_structure_refinement 'SHELXL-2016/4 (Sheldrick, 2015)'
_computing_structure_solution 'SHELXS-97 (Sheldrick, 2015)'
_diffrn_ambient_temperature 123(2)
_diffrn_detector_area_resol_mean 10.3389
_diffrn_measured_fraction_theta_full 1.000
_diffrn_measured_fraction_theta_max 0.907
_diffrn_measurement_device_type 'OXFORD Gemini Ultra CCD'
_diffrn_measurement_method '\w scans'
_diffrn_radiation_type MoK\a
_diffrn_radiation_wavelength 0.71073
_diffrn_reflns_av_R_equivalents 0.0331
_diffrn_reflns_av_unetI/netI 0.0353
_diffrn_reflns_Laue_measured_fraction_full 1.000
_diffrn_reflns_Laue_measured_fraction_max 0.907
_diffrn_reflns_limit_h_max 9
_diffrn_reflns_limit_h_min -9
_diffrn_reflns_limit_k_max 21
_diffrn_reflns_limit_k_min -21
_diffrn_reflns_limit_l_max 25
_diffrn_reflns_limit_l_min -25
_diffrn_reflns_number 19608
_diffrn_reflns_point_group_measured_fraction_full 1.000
_diffrn_reflns_point_group_measured_fraction_max 0.907
_diffrn_reflns_theta_full 25.242
_diffrn_reflns_theta_max 32.440
_diffrn_reflns_theta_min 2.302
_diffrn_source 'fine focus sealed tube'
_exptl_absorpt_coefficient_mu 0.313
_exptl_absorpt_correction_T_max 1.00000
_exptl_absorpt_correction_T_min 0.96720
_exptl_absorpt_correction_type multi-scan
_exptl_absorpt_process_details
;
CrysAlisPro, Oxford Diffraction Ltd.,
Version 1.171.34.36 (release 02-08-2010 CrysAlis171 .NET)
(compiled Aug  2 2010,13:00:58)
Empirical absorption correction using spherical harmonics,
 implemented in SCALE3 ABSPACK scaling algorithm.
;
_exptl_crystal_colour colourless
_exptl_crystal_density_diffrn 1.507
_exptl_crystal_density_meas ?
_exptl_crystal_description prism
_exptl_crystal_F_000 808
_exptl_crystal_size_max 0.250
_exptl_crystal_size_mid 0.130
_exptl_crystal_size_min 0.080
_refine_diff_density_max 0.516
_refine_diff_density_min -0.358
_refine_diff_density_rms 0.070
_refine_ls_extinction_method none
_refine_ls_goodness_of_fit_ref 1.076
_refine_ls_hydrogen_treatment mixed
_refine_ls_matrix_type full
_refine_ls_number_parameters 263
_refine_ls_number_reflns 5424
_refine_ls_number_restraints 19
_refine_ls_restrained_S_all 1.075
_refine_ls_R_factor_all 0.0480
_refine_ls_R_factor_gt 0.0364
_refine_ls_shift/su_max 0.001
_refine_ls_shift/su_mean 0.000
_refine_ls_structure_factor_coef Fsqd
_refine_ls_weighting_details 'w=1/[\s^2^(Fo^2^)+(0.0354P)^2^+0.7865P] where P=(Fo^2^+2Fc^2^)/3'
_refine_ls_weighting_scheme calc
_refine_ls_wR_factor_gt 0.0835
_refine_ls_wR_factor_ref 0.0889
_reflns_Friedel_coverage 0.000
_reflns_number_gt 4525
_reflns_number_total 5424
_reflns_threshold_expression 'I > 2\s(I)'
_cod_data_source_file c7ce01034f2.cif
_cod_data_source_block shelx_CCDC2
_cod_depositor_comments
;
The following automatic conversions were performed:

'_exptl_crystal_density_meas' value 'not measured' was changed to '?'
- the value is perceived as not measured.

Automatic conversion script
Id: cif_fix_values 4973 2017-02-22 13:04:09Z antanas 
;
_cod_database_code 7229060
_shelx_shelxl_version_number 2014/7
_shelx_space_group_comment
;
The symmetry employed for this shelxl refinement is uniquely defined
by the following loop, which should always be used as a source of
symmetry information in preference to the above space-group names.
They are only intended as comments.
;
_shelx_estimated_absorpt_t_min 0.926
_shelx_estimated_absorpt_t_max 0.975

loop_
_space_group_symop_operation_xyz
'x, y, z'
'-x, y+1/2, -z+1/2'
'-x, -y, -z'
'x, -y-1/2, z-1/2'

loop_
_atom_site_label
_atom_site_type_symbol
_atom_site_fract_x
_atom_site_fract_y
_atom_site_fract_z
_atom_site_U_iso_or_equiv
_atom_site_adp_type
_atom_site_occupancy
_atom_site_site_symmetry_order
_atom_site_calc_flag
_atom_site_refinement_flags_posn
_atom_site_refinement_flags_adp
P1 P 0.25993(5) 0.18096(2) 0.32201(2) 0.00819(7) Uani 1 1 d . .
P2 P 0.21119(5) 0.26414(2) 0.16323(2) 0.00877(7) Uani 1 1 d . .
O1 O 0.38988(14) 0.11273(7) 0.36719(5) 0.01248(19) Uani 1 1 d . .
O2 O 0.03295(14) 0.16898(7) 0.33508(5) 0.01099(18) Uani 1 1 d . .
O3 O 0.33129(15) 0.28313(7) 0.33591(5) 0.01294(19) Uani 1 1 d . .
O4 O -0.01841(14) 0.26474(7) 0.16146(6) 0.01274(19) Uani 1 1 d . .
O5 O 0.29767(15) 0.35158(7) 0.20734(6) 0.0142(2) Uani 1 1 d D .
O6 O 0.30519(15) 0.25957(7) 0.08640(5) 0.01264(19) Uani 1 1 d . .
O7 O 0.52333(14) 0.16683(7) 0.21092(5) 0.01057(18) Uani 1 1 d D .
O9 O 0.2031(2) 0.12916(9) -0.02895(7) 0.0254(3) Uani 1 1 d D .
O8 O 0.77907(15) 0.03811(8) 0.26712(6) 0.0171(2) Uani 1 1 d D .
O10 O 0.79326(16) 0.58373(7) -0.00124(6) 0.0145(2) Uani 1 1 d D .
N1 N 0.22612(18) -0.18952(8) 0.20923(7) 0.0128(2) Uani 1 1 d D .
N2 N 0.70129(18) 0.19372(8) 0.06295(6) 0.0116(2) Uani 1 1 d D .
N3 N 0.75747(18) 0.40641(8) -0.05861(7) 0.0112(2) Uani 1 1 d D .
C1 C 0.1693(2) -0.09635(9) 0.17822(8) 0.0126(2) Uani 1 1 d . .
H1A H 0.0199 -0.0880 0.1810 0.015 Uiso 1 1 calc R U
H1B H 0.2048 -0.0937 0.1243 0.015 Uiso 1 1 calc R U
C2 C 0.2754(2) -0.01743(9) 0.22033(8) 0.0128(2) Uani 1 1 d . .
H2A H 0.4251 -0.0252 0.2183 0.015 Uiso 1 1 calc R U
H2B H 0.2374 -0.0182 0.2740 0.015 Uiso 1 1 calc R U
C3 C 0.21223(19) 0.07540(9) 0.18405(7) 0.0096(2) Uani 1 1 d . .
H3A H 0.0620 0.0807 0.1856 0.011 Uiso 1 1 calc R U
H3B H 0.2483 0.0736 0.1302 0.011 Uiso 1 1 calc R U
C4 C 0.30590(19) 0.16360(9) 0.21958(7) 0.0083(2) Uani 1 1 d . .
C5 C 0.7146(2) 0.09140(10) 0.05075(9) 0.0173(3) Uani 1 1 d . .
H5A H 0.6956 0.0589 0.0987 0.026 Uiso 1 1 calc R U
H5B H 0.6082 0.0720 0.0139 0.026 Uiso 1 1 calc R U
H5C H 0.8488 0.0758 0.0315 0.026 Uiso 1 1 calc R U
C6 C 0.7285(2) 0.24858(9) -0.00709(7) 0.0123(2) Uani 1 1 d . .
H6A H 0.6149 0.2355 -0.0437 0.015 Uiso 1 1 calc R U
H6B H 0.8577 0.2304 -0.0305 0.015 Uiso 1 1 calc R U
C7 C 0.7328(2) 0.35195(9) 0.01187(7) 0.0115(2) Uani 1 1 d . .
H7A H 0.6043 0.3700 0.0358 0.014 Uiso 1 1 calc R U
H7B H 0.8476 0.3653 0.0479 0.014 Uiso 1 1 calc R U
H1N H 0.357(2) -0.2035(16) 0.2027(13) 0.038(6) Uiso 1 1 d D .
H2N H 0.195(3) -0.1927(15) 0.2583(9) 0.026(5) Uiso 1 1 d D .
H3N H 0.149(3) -0.2359(12) 0.1872(11) 0.024(5) Uiso 1 1 d D .
H4N H 0.797(2) 0.2105(13) 0.0970(10) 0.018(5) Uiso 1 1 d D .
H5N H 0.580(2) 0.2079(14) 0.0802(11) 0.024(5) Uiso 1 1 d D .
H6N H 0.772(3) 0.4679(11) -0.0476(11) 0.023(5) Uiso 1 1 d D .
H7N H 0.868(2) 0.3870(13) -0.0847(10) 0.017(4) Uiso 1 1 d D .
H8N H 0.646(2) 0.4021(13) -0.0886(10) 0.019(5) Uiso 1 1 d D .
H5 H 0.315(4) 0.3352(19) 0.2550(10) 0.063(8) Uiso 1 1 d D .
H7 H 0.580(3) 0.1213(13) 0.2336(11) 0.028(5) Uiso 1 1 d D .
H9A H 0.242(3) 0.1541(15) -0.0695(10) 0.037(6) Uiso 1 1 d D .
H9B H 0.235(3) 0.1683(14) 0.0045(10) 0.032(6) Uiso 1 1 d D .
H8A H 0.874(3) 0.0679(15) 0.2901(13) 0.047(7) Uiso 1 1 d D .
H8B H 0.767(3) -0.0162(12) 0.2856(13) 0.047(7) Uiso 1 1 d D .
H10A H 0.757(3) 0.6300(12) -0.0271(11) 0.028(5) Uiso 1 1 d D .
H10B H 0.737(3) 0.5910(15) 0.0418(9) 0.035(6) Uiso 1 1 d D .

loop_
_atom_site_aniso_label
_atom_site_aniso_U_11
_atom_site_aniso_U_22
_atom_site_aniso_U_33
_atom_site_aniso_U_23
_atom_site_aniso_U_13
_atom_site_aniso_U_12
P1 0.00842(14) 0.00842(15) 0.00771(14) -0.00006(11) -0.00018(11) 0.00004(11)
P2 0.00991(15) 0.00751(14) 0.00887(14) 0.00096(11) -0.00034(11) 0.00031(11)
O1 0.0112(4) 0.0158(5) 0.0104(4) 0.0021(4) -0.0018(3) 0.0027(3)
O2 0.0094(4) 0.0117(4) 0.0119(4) 0.0012(3) 0.0004(3) 0.0010(3)
O3 0.0171(5) 0.0102(4) 0.0115(4) -0.0018(3) 0.0004(4) -0.0024(4)
O4 0.0113(4) 0.0145(5) 0.0123(4) 0.0005(4) -0.0015(4) 0.0024(3)
O5 0.0196(5) 0.0071(4) 0.0154(5) -0.0002(4) -0.0044(4) -0.0006(4)
O6 0.0148(4) 0.0130(5) 0.0102(4) 0.0022(3) 0.0020(4) 0.0013(3)
O7 0.0075(4) 0.0104(4) 0.0138(4) 0.0026(3) 0.0010(3) 0.0008(3)
O9 0.0383(7) 0.0214(6) 0.0166(5) 0.0002(5) 0.0027(5) -0.0097(5)
O8 0.0125(5) 0.0119(5) 0.0265(6) 0.0027(4) -0.0038(4) -0.0012(4)
O10 0.0196(5) 0.0118(5) 0.0123(5) 0.0010(4) 0.0016(4) 0.0025(4)
N1 0.0129(5) 0.0081(5) 0.0174(6) 0.0013(4) -0.0019(5) -0.0010(4)
N2 0.0122(5) 0.0128(5) 0.0098(5) -0.0003(4) 0.0007(4) -0.0004(4)
N3 0.0098(5) 0.0121(5) 0.0116(5) 0.0001(4) -0.0007(4) -0.0001(4)
C1 0.0171(6) 0.0073(5) 0.0134(6) 0.0002(5) -0.0018(5) 0.0000(5)
C2 0.0142(6) 0.0083(6) 0.0156(6) 0.0002(5) -0.0040(5) -0.0013(4)
C3 0.0120(6) 0.0071(5) 0.0096(5) -0.0006(4) -0.0009(4) -0.0004(4)
C4 0.0074(5) 0.0080(5) 0.0093(5) 0.0006(4) 0.0000(4) -0.0008(4)
C5 0.0235(7) 0.0110(6) 0.0175(7) -0.0001(5) 0.0020(6) -0.0002(5)
C6 0.0143(6) 0.0128(6) 0.0100(6) 0.0003(5) 0.0010(5) -0.0007(5)
C7 0.0116(6) 0.0121(6) 0.0107(6) 0.0001(5) 0.0002(5) -0.0006(5)

loop_
_atom_type_symbol
_atom_type_description
_atom_type_scat_dispersion_real
_atom_type_scat_dispersion_imag
_atom_type_scat_source
C C 0.0033 0.0016 'International Tables Vol C Tables 4.2.6.8 and 6.1.1.4'
H H 0.0000 0.0000 'International Tables Vol C Tables 4.2.6.8 and 6.1.1.4'
N N 0.0061 0.0033 'International Tables Vol C Tables 4.2.6.8 and 6.1.1.4'
O O 0.0106 0.0060 'International Tables Vol C Tables 4.2.6.8 and 6.1.1.4'
P P 0.1023 0.0942 'International Tables Vol C Tables 4.2.6.8 and 6.1.1.4'

loop_
_geom_angle_atom_site_label_1
_geom_angle_atom_site_label_2
_geom_angle_atom_site_label_3
_geom_angle
O1 P1 O2 112.62(6)
O1 P1 O3 111.35(6)
O2 P1 O3 111.89(5)
O1 P1 C4 108.83(6)
O2 P1 C4 108.77(5)
O3 P1 C4 102.86(6)
O4 P2 O6 114.70(6)
O4 P2 O5 110.53(6)
O6 P2 O5 109.27(6)
O4 P2 C4 109.54(6)
O6 P2 C4 108.17(6)
O5 P2 C4 104.09(6)
C6 N2 C5 113.10(11)
N1 C1 C2 112.56(11)
C1 C2 C3 109.24(10)
C2 C3 C4 116.47(10)
O7 C4 C3 111.63(10)
O7 C4 P2 103.56(8)
C3 C4 P2 107.34(8)
O7 C4 P1 106.90(8)
C3 C4 P1 115.74(9)
P2 C4 P1 111.03(7)
N2 C6 C7 109.51(11)
N3 C7 C6 109.19(11)

loop_
_geom_bond_atom_site_label_1
_geom_bond_atom_site_label_2
_geom_bond_distance
P1 O1 1.5096(10)
P1 O2 1.5238(10)
P1 O3 1.5544(10)
P1 C4 1.8643(13)
P2 O4 1.5056(10)
P2 O6 1.5126(10)
P2 O5 1.5727(10)
P2 C4 1.8487(13)
O7 C4 1.4402(15)
N1 C1 1.4865(17)
N2 C6 1.4837(17)
N2 C5 1.4850(18)
N3 C7 1.4849(17)
C1 C2 1.5121(18)
C2 C3 1.5287(18)
C3 C4 1.5316(17)
C6 C7 1.5190(19)

loop_
_geom_hbond_atom_site_label_D
_geom_hbond_atom_site_label_H
_geom_hbond_atom_site_label_A
_geom_hbond_distance_DH
_geom_hbond_distance_HA
_geom_hbond_distance_DA
_geom_hbond_angle_DHA
_geom_hbond_site_symmetry_A
N1 H1N O3 0.894(15) 2.183(16) 3.0611(16) 167(2) 2_645
N1 H2N O4 0.900(15) 1.960(17) 2.7793(16) 150.7(18) 2_545
N1 H3N O2 0.916(15) 1.845(15) 2.7443(15) 166.6(19) 2_545
N2 H5N O6 0.886(15) 1.954(15) 2.8077(15) 161.4(19) .
N2 H4N O4 0.891(14) 1.811(15) 2.6933(15) 170.2(18) 1_655
N3 H6N O10 0.907(15) 1.855(15) 2.7437(15) 166.0(18) .
N3 H7N O2 0.916(14) 1.981(15) 2.8621(15) 160.7(16) 4_665
N3 H8N O1 0.893(14) 1.842(14) 2.7229(14) 168.5(18) 4_565
O5 H5 O3 0.879(17) 1.616(18) 2.4818(14) 168(3) .
O7 H7 O8 0.845(15) 1.853(16) 2.6648(14) 161(2) .
O8 H8A O2 0.849(16) 1.940(17) 2.7588(14) 162(2) 1_655
O8 H8B O5 0.850(16) 1.946(17) 2.7600(14) 160(2) 2_645
O9 H9B O6 0.837(15) 1.996(15) 2.8326(16) 178(2) .
O9 H9A O3 0.847(15) 2.006(16) 2.8526(16) 178(2) 4_565
O10 H10B O1 0.864(15) 1.862(15) 2.7257(14) 177(2) 2_655
O10 H10A O6 0.836(15) 1.935(15) 2.7695(14) 176(2) 3_665
